data_1519679
loop_
_publ_author_name
'Wang, Kun'
'Zeng, Dihao'
'Zhang, Jian-Guo'
'Cui, Yan'
'Zhang, Tong-Lai'
'Li, Zhi-Min'
'Jin, Xin'

_publ_section_title
;
 Controllable explosion: fine-tuning the sensitivity of high-energy
 complexes.
;
_journal_issue 28
_journal_name_full 'Dalton transactions (Cambridge, England : 2003)'
_journal_page_first 12497
_journal_page_last 12501
_journal_paper_doi 10.1039/c5dt01462j
_journal_volume 44
_journal_year 2015
_chemical_formula_sum 'C6 H24 Cl2 N36 O8 Zn'
_chemical_formula_weight 864.88
_chemical_name_systematic
;
?
;
_space_group_IT_number 147
_symmetry_cell_setting trigonal
_symmetry_space_group_name_Hall '-P 3'
_symmetry_space_group_name_H-M 'P -3'
_atom_sites_solution_hydrogens geom
_atom_sites_solution_primary direct
_atom_sites_solution_secondary difmap
_audit_block_doi 10.5517/ccsxy0m
_audit_creation_method SHELXL-97
_audit_update_record
;
2009-07-31 deposited with the CCDC.
2015-05-15 downloaded from the CCDC.
;
_cell_angle_alpha 90.00
_cell_angle_beta 90.00
_cell_angle_gamma 120.00
_cell_formula_units_Z 1
_cell_length_a 11.8398(9)
_cell_length_b 11.8398(9)
_cell_length_c 6.5700(10)
_cell_measurement_reflns_used 2475
_cell_measurement_temperature 293(2)
_cell_measurement_theta_max 26.34
_cell_measurement_theta_min 3.44
_cell_volume 797.60(15)
_computing_cell_refinement 'Bruker SMART'
_computing_data_collection 'Bruker SMART'
_computing_data_reduction 'Bruker SAINT'
_computing_molecular_graphics 'Bruker SHELXTL'
_computing_publication_material 'Bruker SHELXTL'
_computing_structure_refinement 'SHELXL-97 (Sheldrick, 1997)'
_computing_structure_solution 'SHELXS-97 (Sheldrick, 1990)'
_diffrn_ambient_temperature 293(2)
_diffrn_measured_fraction_theta_full 1.000
_diffrn_measured_fraction_theta_max 1.000
_diffrn_measurement_device_type 'CCD area detector'
_diffrn_measurement_method 'phi and omega scans'
_diffrn_radiation_monochromator graphite
_diffrn_radiation_source 'fine-focus sealed tube'
_diffrn_radiation_type MoK\a
_diffrn_radiation_wavelength 0.71073
_diffrn_reflns_av_R_equivalents 0.0343
_diffrn_reflns_av_sigmaI/netI 0.0245
_diffrn_reflns_limit_h_max 14
_diffrn_reflns_limit_h_min -14
_diffrn_reflns_limit_k_max 14
_diffrn_reflns_limit_k_min -14
_diffrn_reflns_limit_l_max 2
_diffrn_reflns_limit_l_min -8
_diffrn_reflns_number 4613
_diffrn_reflns_theta_full 26.34
_diffrn_reflns_theta_max 26.34
_diffrn_reflns_theta_min 1.99
_exptl_absorpt_coefficient_mu 1.036
_exptl_absorpt_correction_T_max 1.000000
_exptl_absorpt_correction_T_min 0.702899
_exptl_absorpt_correction_type multi-scan
_exptl_absorpt_process_details SADABS
_exptl_crystal_density_diffrn 1.801
_exptl_crystal_density_meas ?
_exptl_crystal_density_method 'not measured'
_exptl_crystal_F_000 440
_exptl_crystal_size_max 0.22
_exptl_crystal_size_mid 0.20
_exptl_crystal_size_min 0.18
_refine_diff_density_max 0.332
_refine_diff_density_min -0.484
_refine_diff_density_rms 0.055
_refine_ls_extinction_coef 0.331(6)
_refine_ls_extinction_expression Fc^*^=kFc[1+0.001xFc^2^\l^3^/sin(2\q)]^-1/4^
_refine_ls_extinction_method SHELXL
_refine_ls_goodness_of_fit_ref 1.064
_refine_ls_hydrogen_treatment constr
_refine_ls_matrix_type full
_refine_ls_number_parameters 87
_refine_ls_number_reflns 1091
_refine_ls_number_restraints 12
_refine_ls_restrained_S_all 1.061
_refine_ls_R_factor_all 0.0355
_refine_ls_R_factor_gt 0.0289
_refine_ls_shift/su_max 0.002
_refine_ls_shift/su_mean 0.000
_refine_ls_structure_factor_coef Fsqd
_refine_ls_weighting_details 'calc w=1/[\s^2^(Fo^2^)+(0.0372P)^2^+0.4534P] where P=(Fo^2^+2Fc^2^)/3'
_refine_ls_weighting_scheme calc
_refine_ls_wR_factor_gt 0.0748
_refine_ls_wR_factor_ref 0.0795
_reflns_number_gt 965
_reflns_number_total 1091
_reflns_threshold_expression >2sigma(I)
_cod_data_source_file c5dt01462j2.cif
_cod_data_source_block 70908a
_cod_depositor_comments
;
The following automatic conversions were performed:

'_symmetry_cell_setting' value 'Trigonal' changed to 'trigonal'
according to
/usr/data/users/saulius/crontab/automatic-downloads/rss-feeds/RSC/lib/dictionaries/cif_core.dic
dictionary named 'cif_core.dic' version 2.4.2 from 2011-04-26.

'_exptl_absorpt_correction_type' value 'MULTI-SCAN' changed to
'multi-scan' according to
/usr/data/users/saulius/crontab/automatic-downloads/rss-feeds/RSC/lib/dictionaries/cif_core.dic
dictionary named 'cif_core.dic' version 2.4.2 from 2011-04-26.

'_refine_ls_hydrogen_treatment' value 'CONSTR' changed to 'constr'
according to
/usr/data/users/saulius/crontab/automatic-downloads/rss-feeds/RSC/lib/dictionaries/cif_core.dic
dictionary named 'cif_core.dic' version 2.4.2 from 2011-04-26.

'_exptl_crystal_density_meas' value 'NONE' was changed to '?' - the
value is perceived as not measured.

Automatic conversion script
Id: cif_fix_values 3271 2015-04-21 07:52:19Z andrius 

 Adding full bibliography for 1519678--1519679.cif.
;
_cod_original_sg_symbol_H-M P-3
_cod_database_code 1519679

loop_
_symmetry_equiv_pos_as_xyz
'x, y, z'
'-y, x-y, z'
'-x+y, -x, z'
'-x, -y, -z'
'y, -x+y, -z'
'x-y, x, -z'

loop_
_atom_site_label
_atom_site_type_symbol
_atom_site_fract_x
_atom_site_fract_y
_atom_site_fract_z
_atom_site_U_iso_or_equiv
_atom_site_adp_type
_atom_site_occupancy
_atom_site_symmetry_multiplicity
_atom_site_calc_flag
_atom_site_refinement_flags
Zn1 Zn 0.0000 0.0000 0.5000 0.02703(9) Uani 1 6 d S
N1 N 0.06712(10) 0.17763(10) 0.31133(18) 0.0310(3) Uani 1 1 d .
N2 N 0.19708(11) 0.25155(12) 0.2635(2) 0.0393(3) Uani 1 1 d .
N3 N 0.22616(12) 0.36484(12) 0.2011(2) 0.0426(3) Uani 1 1 d .
N4 N 0.11338(11) 0.36811(11) 0.20413(19) 0.0351(3) Uani 1 1 d .
N5 N 0.09669(13) 0.47183(12) 0.1486(2) 0.0497(4) Uani 1 1 d .
H5A H 0.1473 0.5406 0.2252 0.070(6) Uiso 1 1 d R
H5B H 0.1263 0.4898 0.0205 0.083(7) Uiso 1 1 d R
N6 N -0.10468(11) 0.22811(12) 0.2903(2) 0.0434(3) Uani 1 1 d .
H6A H -0.1286 0.2789 0.2373 0.055(5) Uiso 1 1 d R
H6B H -0.1664 0.1501 0.3080 0.045(5) Uiso 1 1 d R
C1 C 0.01649(12) 0.25341(12) 0.2707(2) 0.0297(3) Uani 1 1 d U
Cl1 Cl 0.6667 0.3333 0.36677(10) 0.03789(15) Uani 1 3 d S
O1 O 0.57723(12) 0.37256(13) 0.3014(3) 0.0775(5) Uani 1 1 d .
O2 O 0.6667 0.3333 0.5803(4) 0.0835(9) Uani 1 3 d SU

loop_
_atom_site_aniso_label
_atom_site_aniso_U_11
_atom_site_aniso_U_22
_atom_site_aniso_U_33
_atom_site_aniso_U_23
_atom_site_aniso_U_13
_atom_site_aniso_U_12
Zn1 0.02383(11) 0.02383(11) 0.03343(19) 0.000 0.000 0.01191(5)
N1 0.0287(4) 0.0304(5) 0.0350(6) 0.0039(4) 0.0023(4) 0.0157(4)
N2 0.0332(5) 0.0394(5) 0.0470(7) 0.0090(5) 0.0088(5) 0.0194(4)
N3 0.0352(5) 0.0407(6) 0.0493(7) 0.0130(5) 0.0082(5) 0.0170(5)
N4 0.0354(5) 0.0292(5) 0.0404(6) 0.0083(5) 0.0015(5) 0.0158(4)
N5 0.0535(7) 0.0323(5) 0.0634(9) 0.0136(6) -0.0019(7) 0.0215(5)
N6 0.0327(5) 0.0349(5) 0.0653(8) 0.0126(5) -0.0009(6) 0.0190(4)
C1 0.0325(5) 0.0275(5) 0.0291(6) 0.0020(5) -0.0009(5) 0.0150(4)
Cl1 0.03147(18) 0.03147(18) 0.0507(3) 0.000 0.000 0.01574(9)
O1 0.0524(6) 0.0555(6) 0.1308(13) 0.0012(8) -0.0268(8) 0.0316(5)
O2 0.0937(13) 0.0937(13) 0.0631(15) 0.000 0.000 0.0469(6)

loop_
_atom_type_symbol
_atom_type_description
_atom_type_scat_dispersion_real
_atom_type_scat_dispersion_imag
_atom_type_scat_source
C C 0.0033 0.0016 'International Tables Vol C Tables 4.2.6.8 and 6.1.1.4'
H H 0.0000 0.0000 'International Tables Vol C Tables 4.2.6.8 and 6.1.1.4'
N N 0.0061 0.0033 'International Tables Vol C Tables 4.2.6.8 and 6.1.1.4'
O O 0.0106 0.0060 'International Tables Vol C Tables 4.2.6.8 and 6.1.1.4'
Cl Cl 0.1484 0.1585 'International Tables Vol C Tables 4.2.6.8 and 6.1.1.4'
Zn Zn 0.2839 1.4301 'International Tables Vol C Tables 4.2.6.8 and 6.1.1.4'

loop_
_geom_angle_atom_site_label_1
_geom_angle_atom_site_label_2
_geom_angle_atom_site_label_3
_geom_angle
_geom_angle_site_symmetry_1
_geom_angle_site_symmetry_3
N1 Zn1 N1 91.81(4) 6_556 4_556
N1 Zn1 N1 91.81(4) 6_556 5_556
N1 Zn1 N1 91.81(4) 4_556 5_556
N1 Zn1 N1 88.19(4) 6_556 .
N1 Zn1 N1 180.0 4_556 .
N1 Zn1 N1 88.19(4) 5_556 .
N1 Zn1 N1 88.19(4) 6_556 2
N1 Zn1 N1 88.19(4) 4_556 2
N1 Zn1 N1 180.0 5_556 2
N1 Zn1 N1 91.81(4) . 2
N1 Zn1 N1 180.0 6_556 3
N1 Zn1 N1 88.19(4) 4_556 3
N1 Zn1 N1 88.19(4) 5_556 3
N1 Zn1 N1 91.81(4) . 3
N1 Zn1 N1 91.81(4) 2 3
C1 N1 N2 105.26(10) . .
C1 N1 Zn1 133.02(9) . .
N2 N1 Zn1 119.22(9) . .
N3 N2 N1 111.80(13) . .
N2 N3 N4 105.88(11) . .
C1 N4 N3 109.43(12) . .
C1 N4 N5 123.69(13) . .
N3 N4 N5 126.88(11) . .
N4 N5 H5A 109.4 . .
N4 N5 H5B 104.2 . .
H5A N5 H5B 108.1 . .
C1 N6 H6A 120.3 . .
C1 N6 H6B 120.4 . .
H6A N6 H6B 114.3 . .
N6 C1 N1 129.29(12) . .
N6 C1 N4 123.10(14) . .
N1 C1 N4 107.61(12) . .
O2 Cl1 O1 107.63(8) . .
O2 Cl1 O1 107.63(8) . 2_655
O1 Cl1 O1 111.25(8) . 2_655
O2 Cl1 O1 107.63(8) . 3_665
O1 Cl1 O1 111.25(8) . 3_665
O1 Cl1 O1 111.24(8) 2_655 3_665

loop_
_geom_bond_atom_site_label_1
_geom_bond_atom_site_label_2
_geom_bond_distance
_geom_bond_site_symmetry_2
Zn1 N1 2.2181(11) 6_556
Zn1 N1 2.2181(11) 4_556
Zn1 N1 2.2181(11) 5_556
Zn1 N1 2.2181(11) .
Zn1 N1 2.2181(11) 2
Zn1 N1 2.2181(11) 3
N1 C1 1.332(2) .
N1 N2 1.3731(15) .
N2 N3 1.2744(19) .
N3 N4 1.3551(19) .
N4 C1 1.3392(16) .
N4 N5 1.3867(19) .
N5 H5A 0.8873 .
N5 H5B 0.8951 .
N6 C1 1.3171(19) .
N6 H6A 0.8560 .
N6 H6B 0.8517 .
Cl1 O2 1.403(3) .
Cl1 O1 1.4189(15) .
Cl1 O1 1.4190(15) 2_655
Cl1 O1 1.4190(15) 3_665

loop_
_geom_torsion_atom_site_label_1
_geom_torsion_atom_site_label_2
_geom_torsion_atom_site_label_3
_geom_torsion_atom_site_label_4
_geom_torsion
_geom_torsion_site_symmetry_1
N1 Zn1 N1 C1 -26.71(11) 6_556
N1 Zn1 N1 C1 124(4) 4_556
N1 Zn1 N1 C1 -118.58(14) 5_556
N1 Zn1 N1 C1 61.42(14) 2
N1 Zn1 N1 C1 153.29(11) 3
N1 Zn1 N1 N2 132.44(12) 6_556
N1 Zn1 N1 N2 -76(4) 4_556
N1 Zn1 N1 N2 40.57(9) 5_556
N1 Zn1 N1 N2 -139.43(9) 2
N1 Zn1 N1 N2 -47.56(12) 3
C1 N1 N2 N3 0.91(16) .
Zn1 N1 N2 N3 -163.45(10) .
N1 N2 N3 N4 -0.64(16) .
N2 N3 N4 C1 0.13(16) .
N2 N3 N4 N5 -179.92(14) .
N2 N1 C1 N6 179.92(15) .
Zn1 N1 C1 N6 -18.9(2) .
N2 N1 C1 N4 -0.78(15) .
Zn1 N1 C1 N4 160.44(10) .
N3 N4 C1 N6 179.79(13) .
N5 N4 C1 N6 -0.2(2) .
N3 N4 C1 N1 0.43(16) .
N5 N4 C1 N1 -179.52(13) .
